data_1546150
loop_
_publ_author_name
'Kachi-Terajima, Chihiro'
'Ishii, Rikako'
'Tojo, Yoshiaki'
'Fukuda, Masato'
'Kitagawa, Yasutaka'
'Asaoka, Mizuki'
'Miyasaka, Hitoshi'

_publ_section_title
;
 Ferromagnetic Exchange Coupling in a Family of MnIII Salen-Type
 Schiff-Base Out-of-Plane Dimers
;
_journal_name_full 'The Journal of Physical Chemistry C'
_journal_paper_doi 10.1021/acs.jpcc.7b03336
_journal_year 2017
_chemical_formula_sum 'C22 H28 F6 Mn N2 O5 P'
_chemical_formula_weight 600.37
_chemical_name_systematic
; 
 ? 
;
_space_group_IT_number 14
_symmetry_cell_setting monoclinic
_symmetry_space_group_name_Hall '-P 2ybc'
_symmetry_space_group_name_H-M 'P 1 21/c 1'
_atom_sites_solution_hydrogens geom
_atom_sites_solution_primary direct
_atom_sites_solution_secondary difmap
_audit_creation_method SHELXL-97
_cell_angle_alpha 90.00
_cell_angle_beta 95.1320(10)
_cell_angle_gamma 90.00
_cell_formula_units_Z 4
_cell_length_a 7.3187(4)
_cell_length_b 20.5370(10)
_cell_length_c 16.1889(8)
_cell_measurement_reflns_used 4312
_cell_measurement_temperature 90
_cell_measurement_theta_max 28.20
_cell_measurement_theta_min 2.35
_cell_volume 2423.5(2)
_computing_cell_refinement 'Bruker SMART'
_computing_data_collection 'Bruker SMART'
_computing_data_reduction 'Bruker SAINT'
_computing_molecular_graphics 'Bruker SHELXTL'
_computing_publication_material 'Bruker SHELXTL'
_computing_structure_refinement 'SHELXL-97 (Sheldrick, 1997)'
_computing_structure_solution 'SHELXS-97 (Sheldrick, 1990)'
_diffrn_ambient_temperature 90
_diffrn_detector_area_resol_mean 8.366
_diffrn_measured_fraction_theta_full 0.997
_diffrn_measured_fraction_theta_max 0.997
_diffrn_measurement_device_type 'CCD area detector'
_diffrn_measurement_method 'phi and omega scans'
_diffrn_radiation_monochromator graphite
_diffrn_radiation_source 'fine-focus sealed tube'
_diffrn_radiation_type MoK\a
_diffrn_radiation_wavelength 0.71073
_diffrn_reflns_av_R_equivalents 0.0320
_diffrn_reflns_av_sigmaI/netI 0.0415
_diffrn_reflns_limit_h_max 9
_diffrn_reflns_limit_h_min -9
_diffrn_reflns_limit_k_max 27
_diffrn_reflns_limit_k_min -17
_diffrn_reflns_limit_l_max 21
_diffrn_reflns_limit_l_min -21
_diffrn_reflns_number 16091
_diffrn_reflns_theta_full 28.38
_diffrn_reflns_theta_max 28.38
_diffrn_reflns_theta_min 1.61
_diffrn_standards_decay_% 0
_exptl_absorpt_coefficient_mu 0.695
_exptl_absorpt_correction_T_max 0.9337
_exptl_absorpt_correction_T_min 0.7226
_exptl_absorpt_correction_type empirical
_exptl_absorpt_process_details 'SADABS; Sheldrick 1996'
_exptl_crystal_colour brown
_exptl_crystal_density_diffrn 1.645
_exptl_crystal_density_method 'not measured'
_exptl_crystal_description prism
_exptl_crystal_F_000 1232
_exptl_crystal_size_max 0.50
_exptl_crystal_size_mid 0.10
_exptl_crystal_size_min 0.10
_refine_diff_density_max 0.470
_refine_diff_density_min -0.487
_refine_diff_density_rms 0.071
_refine_ls_extinction_method none
_refine_ls_goodness_of_fit_ref 1.029
_refine_ls_hydrogen_treatment mixed
_refine_ls_matrix_type full
_refine_ls_number_parameters 348
_refine_ls_number_reflns 6044
_refine_ls_number_restraints 0
_refine_ls_restrained_S_all 1.029
_refine_ls_R_factor_all 0.0512
_refine_ls_R_factor_gt 0.0354
_refine_ls_shift/su_max 0.001
_refine_ls_shift/su_mean 0.000
_refine_ls_structure_factor_coef Fsqd
_refine_ls_weighting_details 'calc w=1/[\s^2^(Fo^2^)+(0.0403P)^2^+0.7543P] where P=(Fo^2^+2Fc^2^)/3'
_refine_ls_weighting_scheme calc
_refine_ls_wR_factor_gt 0.0805
_refine_ls_wR_factor_ref 0.0865
_reflns_number_gt 4771
_reflns_number_total 6044
_reflns_threshold_expression >2sigma(I)
_cod_data_source_file jp7b03336_si_016.cif
_cod_data_source_block test_0
_cod_depositor_comments
;
The following automatic conversions were performed:

'_symmetry_cell_setting' value 'Monoclinic' changed to 'monoclinic'
according to
/home/data/users/saulius/crontab/automatic-downloads/rss-feeds/ACS/lib/dictionaries/cif_core.dic
dictionary named 'cif_core.dic' version 2.4.2 from 2011-04-26.

Automatic conversion script
Id: cif_fix_values 4973 2017-02-22 13:04:09Z antanas 
;
_cod_original_sg_symbol_H-M P2(1)/c
_cod_database_code 1546150

loop_
_symmetry_equiv_pos_as_xyz
'x, y, z'
'-x, y+1/2, -z+1/2'
'-x, -y, -z'
'x, -y-1/2, z-1/2'

loop_
_atom_site_label
_atom_site_type_symbol
_atom_site_fract_x
_atom_site_fract_y
_atom_site_fract_z
_atom_site_U_iso_or_equiv
_atom_site_adp_type
_atom_site_occupancy
_atom_site_symmetry_multiplicity
_atom_site_calc_flag
_atom_site_refinement_flags
C1 C 0.3247(2) 0.47066(9) 0.35925(11) 0.0112(3) Uani 1 1 d .
C2 C 0.2625(2) 0.41106(9) 0.32640(11) 0.0133(4) Uani 1 1 d .
H2 H 0.2432 0.3760 0.3629 0.016 Uiso 1 1 calc R
C3 C 0.2281(3) 0.40192(9) 0.24167(12) 0.0155(4) Uani 1 1 d .
H3 H 0.1874 0.3607 0.2207 0.019 Uiso 1 1 calc R
C4 C 0.2531(3) 0.45272(9) 0.18713(11) 0.0145(4) Uani 1 1 d .
C5 C 0.2145(3) 0.38466(10) 0.06758(13) 0.0274(5) Uani 1 1 d .
H5A H 0.3254 0.3604 0.0873 0.041 Uiso 1 1 calc R
H5B H 0.2059 0.3875 0.0069 0.041 Uiso 1 1 calc R
H5C H 0.1063 0.3620 0.0848 0.041 Uiso 1 1 calc R
C6 C 0.3090(3) 0.51278(9) 0.21822(11) 0.0141(4) Uani 1 1 d .
H6 H 0.3239 0.5478 0.1811 0.017 Uiso 1 1 calc R
C7 C 0.3441(2) 0.52287(9) 0.30388(11) 0.0113(3) Uani 1 1 d .
C8 C 0.4055(2) 0.58726(9) 0.33016(11) 0.0123(4) Uani 1 1 d .
H8 H 0.4400 0.6162 0.2885 0.015 Uiso 1 1 calc R
C9 C 0.4898(2) 0.67561(8) 0.42659(11) 0.0105(3) Uani 1 1 d .
C10 C 0.4752(3) 0.72134(9) 0.35205(11) 0.0144(4) Uani 1 1 d .
H10A H 0.5649 0.7085 0.3136 0.022 Uiso 1 1 calc R
H10B H 0.4999 0.7661 0.3709 0.022 Uiso 1 1 calc R
H10C H 0.3513 0.7188 0.3237 0.022 Uiso 1 1 calc R
C11 C 0.6924(2) 0.66671(9) 0.45715(12) 0.0140(4) Uani 1 1 d .
H11A H 0.7029 0.6369 0.5047 0.021 Uiso 1 1 calc R
H11B H 0.7457 0.7090 0.4740 0.021 Uiso 1 1 calc R
H11C H 0.7584 0.6485 0.4124 0.021 Uiso 1 1 calc R
C12 C 0.3714(2) 0.70137(8) 0.49589(11) 0.0116(4) Uani 1 1 d .
C13 C 0.1802(2) 0.72362(9) 0.46005(12) 0.0143(4) Uani 1 1 d .
H13A H 0.1255 0.6901 0.4225 0.021 Uiso 1 1 calc R
H13B H 0.1911 0.7644 0.4294 0.021 Uiso 1 1 calc R
H13C H 0.1021 0.7306 0.5054 0.021 Uiso 1 1 calc R
C14 C 0.4666(3) 0.75767(9) 0.54433(12) 0.0152(4) Uani 1 1 d .
H14A H 0.3805 0.7781 0.5795 0.023 Uiso 1 1 calc R
H14B H 0.5075 0.7900 0.5054 0.023 Uiso 1 1 calc R
H14C H 0.5729 0.7411 0.5791 0.023 Uiso 1 1 calc R
C15 C 0.3051(2) 0.65440(9) 0.62668(11) 0.0126(4) Uani 1 1 d .
H15 H 0.3020 0.6986 0.6439 0.015 Uiso 1 1 calc R
C16 C 0.2660(2) 0.60581(9) 0.68692(11) 0.0117(4) Uani 1 1 d .
C17 C 0.2631(3) 0.62703(9) 0.76906(11) 0.0152(4) Uani 1 1 d .
H17 H 0.2766 0.6721 0.7813 0.018 Uiso 1 1 calc R
C18 C 0.2409(3) 0.58373(9) 0.83251(12) 0.0161(4) Uani 1 1 d .
C19 C 0.2444(3) 0.56487(10) 0.97818(12) 0.0244(5) Uani 1 1 d .
H19A H 0.1301 0.5398 0.9720 0.037 Uiso 1 1 calc R
H19B H 0.2514 0.5890 1.0306 0.037 Uiso 1 1 calc R
H19C H 0.3492 0.5352 0.9783 0.037 Uiso 1 1 calc R
C20 C 0.2121(3) 0.51777(9) 0.81360(11) 0.0144(4) Uani 1 1 d .
H20 H 0.1942 0.4874 0.8564 0.017 Uiso 1 1 calc R
C21 C 0.2100(2) 0.49687(9) 0.73186(11) 0.0135(4) Uani 1 1 d .
H21 H 0.1886 0.4521 0.7196 0.016 Uiso 1 1 calc R
C22 C 0.2382(2) 0.53935(9) 0.66777(11) 0.0108(3) Uani 1 1 d .
F1 F 0.0595(2) 0.25473(7) 0.74467(10) 0.0481(4) Uani 1 1 d .
F2 F -0.01744(17) 0.35949(6) 0.72178(7) 0.0238(3) Uani 1 1 d .
F3 F 0.25019(17) 0.33479(7) 0.79675(8) 0.0344(3) Uani 1 1 d .
F4 F 0.01767(19) 0.37842(7) 0.85963(8) 0.0329(3) Uani 1 1 d .
F5 F 0.09424(19) 0.27278(7) 0.88344(9) 0.0419(4) Uani 1 1 d .
F6 F -0.17164(16) 0.29868(7) 0.80883(8) 0.0312(3) Uani 1 1 d .
H5W H -0.023(4) 0.5395(14) 0.4344(17) 0.044(8) Uiso 1 1 d .
H6W H 0.045(4) 0.5831(14) 0.3896(19) 0.049(9) Uiso 1 1 d .
Mn1 Mn 0.33805(4) 0.556415(13) 0.499346(16) 0.00920(7) Uani 1 1 d .
N1 N 0.4174(2) 0.60869(7) 0.40515(9) 0.0099(3) Uani 1 1 d .
N2 N 0.34372(19) 0.64374(7) 0.55165(9) 0.0097(3) Uani 1 1 d .
O1 O 0.37177(17) 0.47649(6) 0.44193(7) 0.0106(3) Uani 1 1 d .
O2 O 0.2232(2) 0.44849(6) 0.10204(8) 0.0211(3) Uani 1 1 d .
O3 O 0.23665(17) 0.51649(6) 0.58949(7) 0.0118(3) Uani 1 1 d .
O4 O 0.2480(2) 0.60952(7) 0.91082(8) 0.0227(3) Uani 1 1 d .
O5 O 0.05486(19) 0.56602(7) 0.43494(9) 0.0138(3) Uani 1 1 d .
P1 P 0.04056(7) 0.31602(2) 0.80329(3) 0.01656(12) Uani 1 1 d .

loop_
_atom_site_aniso_label
_atom_site_aniso_U_11
_atom_site_aniso_U_22
_atom_site_aniso_U_33
_atom_site_aniso_U_23
_atom_site_aniso_U_13
_atom_site_aniso_U_12
C1 0.0091(8) 0.0152(9) 0.0093(8) -0.0016(7) 0.0003(7) 0.0018(7)
C2 0.0133(9) 0.0138(9) 0.0125(9) 0.0000(7) -0.0001(7) 0.0018(7)
C3 0.0159(9) 0.0134(9) 0.0168(10) -0.0046(7) -0.0013(7) 0.0013(7)
C4 0.0147(9) 0.0203(10) 0.0081(8) -0.0027(7) -0.0011(7) 0.0045(7)
C5 0.0427(14) 0.0228(11) 0.0154(10) -0.0090(9) -0.0049(9) 0.0104(10)
C6 0.0165(10) 0.0154(9) 0.0104(9) 0.0017(7) 0.0010(7) 0.0027(7)
C7 0.0106(9) 0.0138(9) 0.0095(8) -0.0011(7) 0.0005(7) 0.0013(7)
C8 0.0114(9) 0.0146(9) 0.0111(9) 0.0028(7) 0.0029(7) 0.0006(7)
C9 0.0114(8) 0.0101(8) 0.0102(8) -0.0006(7) 0.0019(7) -0.0012(6)
C10 0.0165(9) 0.0137(9) 0.0132(9) 0.0013(7) 0.0023(7) -0.0009(7)
C11 0.0110(9) 0.0160(9) 0.0151(9) 0.0003(7) 0.0016(7) -0.0012(7)
C12 0.0142(9) 0.0099(8) 0.0112(9) 0.0017(7) 0.0034(7) -0.0009(7)
C13 0.0132(9) 0.0128(9) 0.0171(9) 0.0015(7) 0.0029(7) 0.0025(7)
C14 0.0175(10) 0.0129(9) 0.0158(9) -0.0021(7) 0.0047(7) -0.0046(7)
C15 0.0131(9) 0.0114(9) 0.0135(9) -0.0021(7) 0.0017(7) -0.0003(7)
C16 0.0130(9) 0.0125(9) 0.0099(9) -0.0002(7) 0.0024(7) -0.0006(7)
C17 0.0188(10) 0.0128(9) 0.0144(9) -0.0022(7) 0.0037(7) -0.0016(7)
C18 0.0197(10) 0.0189(10) 0.0101(9) -0.0017(7) 0.0038(7) 0.0003(8)
C19 0.0377(13) 0.0266(11) 0.0092(9) 0.0022(8) 0.0036(9) -0.0006(9)
C20 0.0169(9) 0.0161(9) 0.0108(9) 0.0031(7) 0.0034(7) -0.0005(7)
C21 0.0134(9) 0.0134(9) 0.0138(9) -0.0004(7) 0.0019(7) -0.0015(7)
C22 0.0090(8) 0.0140(9) 0.0094(8) -0.0003(7) 0.0014(7) 0.0002(6)
F1 0.0750(12) 0.0202(7) 0.0513(10) -0.0071(7) 0.0172(9) 0.0056(7)
F2 0.0308(7) 0.0247(6) 0.0150(6) 0.0071(5) -0.0029(5) -0.0064(5)
F3 0.0160(6) 0.0513(9) 0.0370(8) 0.0159(7) 0.0073(6) 0.0017(6)
F4 0.0382(8) 0.0400(8) 0.0209(7) -0.0119(6) 0.0047(6) -0.0021(6)
F5 0.0273(8) 0.0587(10) 0.0390(8) 0.0362(7) -0.0014(6) 0.0034(7)
F6 0.0193(6) 0.0448(8) 0.0288(7) 0.0154(6) -0.0016(5) -0.0112(6)
Mn1 0.01120(14) 0.00907(13) 0.00751(13) -0.00015(10) 0.00176(10) -0.00050(10)
N1 0.0084(7) 0.0099(7) 0.0113(7) 0.0000(6) 0.0008(6) 0.0013(5)
N2 0.0086(7) 0.0107(7) 0.0099(7) 0.0013(6) 0.0015(6) -0.0005(5)
O1 0.0132(6) 0.0115(6) 0.0070(6) -0.0005(5) 0.0000(5) 0.0005(5)
O2 0.0355(9) 0.0187(7) 0.0084(6) -0.0036(6) -0.0029(6) 0.0026(6)
O3 0.0160(7) 0.0122(6) 0.0076(6) -0.0014(5) 0.0029(5) -0.0032(5)
O4 0.0424(9) 0.0186(7) 0.0076(7) -0.0009(5) 0.0048(6) -0.0031(6)
O5 0.0112(7) 0.0154(7) 0.0145(7) 0.0027(6) -0.0002(5) -0.0028(5)
P1 0.0165(3) 0.0188(3) 0.0146(2) 0.0055(2) 0.00244(19) -0.00007(19)

loop_
_atom_type_symbol
_atom_type_description
_atom_type_scat_dispersion_real
_atom_type_scat_dispersion_imag
_atom_type_scat_source
C C 0.0033 0.0016 'International Tables Vol C Tables 4.2.6.8 and 6.1.1.4'
H H 0.0000 0.0000 'International Tables Vol C Tables 4.2.6.8 and 6.1.1.4'
N N 0.0061 0.0033 'International Tables Vol C Tables 4.2.6.8 and 6.1.1.4'
O O 0.0106 0.0060 'International Tables Vol C Tables 4.2.6.8 and 6.1.1.4'
F F 0.0171 0.0103 'International Tables Vol C Tables 4.2.6.8 and 6.1.1.4'
P P 0.1023 0.0942 'International Tables Vol C Tables 4.2.6.8 and 6.1.1.4'
Mn Mn 0.3368 0.7283 'International Tables Vol C Tables 4.2.6.8 and 6.1.1.4'

loop_
_geom_angle_atom_site_label_1
_geom_angle_atom_site_label_2
_geom_angle_atom_site_label_3
_geom_angle
_geom_angle_site_symmetry_3
O1 C1 C2 119.93(16) .
O1 C1 C7 121.85(16) .
C2 C1 C7 118.16(16) .
C3 C2 C1 121.38(17) .
C3 C2 H2 119.3 .
C1 C2 H2 119.3 .
C2 C3 C4 120.34(17) .
C2 C3 H3 119.8 .
C4 C3 H3 119.8 .
O2 C4 C6 115.86(17) .
O2 C4 C3 124.74(17) .
C6 C4 C3 119.39(17) .
O2 C5 H5A 109.5 .
O2 C5 H5B 109.5 .
H5A C5 H5B 109.5 .
O2 C5 H5C 109.5 .
H5A C5 H5C 109.5 .
H5B C5 H5C 109.5 .
C4 C6 C7 120.97(17) .
C4 C6 H6 119.5 .
C7 C6 H6 119.5 .
C6 C7 C1 119.68(17) .
C6 C7 C8 116.74(16) .
C1 C7 C8 123.55(16) .
N1 C8 C7 125.62(17) .
N1 C8 H8 117.2 .
C7 C8 H8 117.2 .
N1 C9 C10 112.45(14) .
N1 C9 C11 106.07(14) .
C10 C9 C11 109.07(14) .
N1 C9 C12 105.51(13) .
C10 C9 C12 110.72(14) .
C11 C9 C12 112.96(15) .
C9 C10 H10A 109.5 .
C9 C10 H10B 109.5 .
H10A C10 H10B 109.5 .
C9 C10 H10C 109.5 .
H10A C10 H10C 109.5 .
H10B C10 H10C 109.5 .
C9 C11 H11A 109.5 .
C9 C11 H11B 109.5 .
H11A C11 H11B 109.5 .
C9 C11 H11C 109.5 .
H11A C11 H11C 109.5 .
H11B C11 H11C 109.5 .
N2 C12 C14 111.37(14) .
N2 C12 C13 107.00(14) .
C14 C12 C13 109.07(15) .
N2 C12 C9 105.95(13) .
C14 C12 C9 111.45(14) .
C13 C12 C9 111.90(15) .
C12 C13 H13A 109.5 .
C12 C13 H13B 109.5 .
H13A C13 H13B 109.5 .
C12 C13 H13C 109.5 .
H13A C13 H13C 109.5 .
H13B C13 H13C 109.5 .
C12 C14 H14A 109.5 .
C12 C14 H14B 109.5 .
H14A C14 H14B 109.5 .
C12 C14 H14C 109.5 .
H14A C14 H14C 109.5 .
H14B C14 H14C 109.5 .
N2 C15 C16 126.36(17) .
N2 C15 H15 116.8 .
C16 C15 H15 116.8 .
C17 C16 C22 119.69(16) .
C17 C16 C15 116.58(16) .
C22 C16 C15 123.69(16) .
C18 C17 C16 121.27(17) .
C18 C17 H17 119.4 .
C16 C17 H17 119.4 .
O4 C18 C17 116.26(17) .
O4 C18 C20 124.64(17) .
C17 C18 C20 119.10(17) .
O4 C19 H19A 109.5 .
O4 C19 H19B 109.5 .
H19A C19 H19B 109.5 .
O4 C19 H19C 109.5 .
H19A C19 H19C 109.5 .
H19B C19 H19C 109.5 .
C21 C20 C18 119.70(17) .
C21 C20 H20 120.2 .
C18 C20 H20 120.2 .
C22 C21 C20 121.94(17) .
C22 C21 H21 119.0 .
C20 C21 H21 119.0 .
O3 C22 C21 119.65(16) .
O3 C22 C16 122.10(16) .
C21 C22 C16 118.24(16) .
O3 Mn1 O1 94.58(5) .
O3 Mn1 N2 93.30(6) .
O1 Mn1 N2 170.12(6) .
O3 Mn1 N1 171.60(6) .
O1 Mn1 N1 91.80(5) .
N2 Mn1 N1 80.98(6) .
O3 Mn1 O5 89.24(6) .
O1 Mn1 O5 90.21(5) .
N2 Mn1 O5 95.86(6) .
N1 Mn1 O5 85.26(6) .
O3 Mn1 O1 88.04(5) 3_666
O1 Mn1 O1 78.37(5) 3_666
N2 Mn1 O1 95.96(5) 3_666
N1 Mn1 O1 98.62(5) 3_666
O5 Mn1 O1 168.00(5) 3_666
C8 N1 C9 121.56(15) .
C8 N1 Mn1 122.53(13) .
C9 N1 Mn1 115.90(11) .
C15 N2 C12 118.78(15) .
C15 N2 Mn1 123.89(12) .
C12 N2 Mn1 116.85(11) .
C1 O1 Mn1 121.49(11) .
C1 O1 Mn1 120.98(10) 3_666
Mn1 O1 Mn1 101.63(5) 3_666
C4 O2 C5 116.56(15) .
C22 O3 Mn1 127.24(11) .
C18 O4 C19 117.17(15) .
Mn1 O5 H5W 126(2) .
Mn1 O5 H6W 118(2) .
H5W O5 H6W 106(3) .
F1 P1 F4 178.19(9) .
F1 P1 F5 90.95(9) .
F4 P1 F5 90.74(8) .
F1 P1 F3 90.91(8) .
F4 P1 F3 89.69(8) .
F5 P1 F3 91.15(7) .
F1 P1 F6 89.67(8) .
F4 P1 F6 89.69(7) .
F5 P1 F6 90.01(7) .
F3 P1 F6 178.69(8) .
F1 P1 F2 88.89(8) .
F4 P1 F2 89.41(7) .
F5 P1 F2 179.05(8) .
F3 P1 F2 89.79(7) .
F6 P1 F2 89.05(7) .

loop_
_geom_bond_atom_site_label_1
_geom_bond_atom_site_label_2
_geom_bond_distance
_geom_bond_site_symmetry_2
C1 O1 1.357(2) .
C1 C2 1.395(3) .
C1 C7 1.413(2) .
C2 C3 1.385(3) .
C2 H2 0.9500 .
C3 C4 1.389(3) .
C3 H3 0.9500 .
C4 O2 1.378(2) .
C4 C6 1.380(3) .
C5 O2 1.424(2) .
C5 H5A 0.9800 .
C5 H5B 0.9800 .
C5 H5C 0.9800 .
C6 C7 1.403(2) .
C6 H6 0.9500 .
C7 C8 1.448(3) .
C8 N1 1.287(2) .
C8 H8 0.9500 .
C9 N1 1.503(2) .
C9 C10 1.525(2) .
C9 C11 1.531(2) .
C9 C12 1.570(2) .
C10 H10A 0.9800 .
C10 H10B 0.9800 .
C10 H10C 0.9800 .
C11 H11A 0.9800 .
C11 H11B 0.9800 .
C11 H11C 0.9800 .
C12 N2 1.513(2) .
C12 C14 1.530(2) .
C12 C13 1.535(2) .
C13 H13A 0.9800 .
C13 H13B 0.9800 .
C13 H13C 0.9800 .
C14 H14A 0.9800 .
C14 H14B 0.9800 .
C14 H14C 0.9800 .
C15 N2 1.290(2) .
C15 C16 1.441(2) .
C15 H15 0.9500 .
C16 C17 1.401(2) .
C16 C22 1.411(2) .
C17 C18 1.379(3) .
C17 H17 0.9500 .
C18 O4 1.371(2) .
C18 C20 1.401(3) .
C19 O4 1.427(2) .
C19 H19A 0.9800 .
C19 H19B 0.9800 .
C19 H19C 0.9800 .
C20 C21 1.390(3) .
C20 H20 0.9500 .
C21 C22 1.385(2) .
C21 H21 0.9500 .
C22 O3 1.350(2) .
F1 P1 1.5899(15) .
F2 P1 1.6181(12) .
F3 P1 1.5945(13) .
F4 P1 1.5904(13) .
F5 P1 1.5923(13) .
F6 P1 1.6036(13) .
Mn1 O3 1.8832(12) .
Mn1 O1 1.9132(12) .
Mn1 N2 1.9822(15) .
Mn1 N1 1.9934(15) .
Mn1 O5 2.2439(14) .
Mn1 O1 2.3471(13) 3_666
O1 Mn1 2.3471(13) 3_666
O5 H5W 0.79(3) .
O5 H6W 0.81(3) .
